data_2205150
loop_
_publ_author_name
'Vadivelu Manivannan'
'Nagarajan Vembu'
'Maruthai Nallu'
'Kandasamy Sivakumar'
'Fronczek, Frank R.'

_publ_section_title
;
 2-Methylphenyl 4-toluenesulfonate: supramolecular aggregation through
 weak C---H&#x00B7;&#x00B7;&#x00B7;O, C---H&#x00B7;&#x00B7;&#x00B7;\p
 and \p--\p interactions
;
_journal_issue 2
_journal_name_full 'Acta Crystallographica Section E'
_journal_page_first o239
_journal_page_last o241
_journal_paper_doi 10.1107/S1600536804033112
_journal_volume 61
_journal_year 2005
_chemical_formula_iupac 'C14 H14 O3 S'
_chemical_formula_moiety 'C14 H14 O3 S'
_chemical_formula_sum 'C14 H14 O3 S'
_chemical_formula_weight 262.31
_chemical_melting_point 327
_chemical_name_common 'o-methylphenyl p-toluenesulfonate'
_chemical_name_systematic
;
2-methylphenyl 4-toluenesulfonate
;
_space_group_IT_number 14
_symmetry_cell_setting monoclinic
_symmetry_space_group_name_Hall '-P 2ybc'
_symmetry_space_group_name_H-M 'P 1 21/c 1'
_atom_sites_solution_hydrogens geom
_atom_sites_solution_primary direct
_atom_sites_solution_secondary difmap
_audit_creation_method SHELXL-97
_cell_angle_alpha 90.00
_cell_angle_beta 97.794(2)
_cell_angle_gamma 90.00
_cell_formula_units_Z 4
_cell_length_a 7.8660(4)
_cell_length_b 20.0760(9)
_cell_length_c 8.1060(3)
_cell_measurement_reflns_used 9865
_cell_measurement_temperature 150(2)
_cell_measurement_theta_max 35.0
_cell_measurement_theta_min 2.5
_cell_volume 1268.26(10)
_computing_cell_refinement 'DENZO and SCALEPACK (Otwinowski & Minor, 1997)'
_computing_data_collection 'COLLECT (Nonius, 2000)'
_computing_data_reduction 'DENZO and SCALEPAK'
_computing_molecular_graphics 'PLATON (Spek, 2003)'
_computing_publication_material SHELXL97
_computing_structure_refinement 'SHELXL97 (Sheldrick, 1997)'
_computing_structure_solution 'SHELXS97 (Sheldrick, 1997)'
_diffrn_ambient_temperature 150(2)
_diffrn_measured_fraction_theta_full 0.973
_diffrn_measured_fraction_theta_max 0.973
_diffrn_measurement_device_type 'Nonius KappaCCD (with an Oxford Cryosystems Cryostream cooler)'
_diffrn_measurement_method '\w scans with \k offsets'
_diffrn_radiation_monochromator graphite
_diffrn_radiation_source 'fine-focus sealed tube'
_diffrn_radiation_type MoK\a
_diffrn_radiation_wavelength 0.71073
_diffrn_reflns_av_R_equivalents 0.0322
_diffrn_reflns_av_sigmaI/netI 0.0698
_diffrn_reflns_limit_h_max 12
_diffrn_reflns_limit_h_min 0
_diffrn_reflns_limit_k_max 32
_diffrn_reflns_limit_k_min -26
_diffrn_reflns_limit_l_max 12
_diffrn_reflns_limit_l_min -13
_diffrn_reflns_number 21364
_diffrn_reflns_theta_full 34.94
_diffrn_reflns_theta_max 34.94
_diffrn_reflns_theta_min 2.61
_diffrn_standards_number 0
_exptl_absorpt_coefficient_mu 0.252
_exptl_absorpt_correction_T_max 0.917
_exptl_absorpt_correction_T_min 0.858
_exptl_absorpt_correction_type multi-scan
_exptl_absorpt_process_details '(SCALEPACK; Otwinowski & Minor, 1997)'
_exptl_crystal_colour colorless
_exptl_crystal_density_diffrn 1.374
_exptl_crystal_density_method 'not measured'
_exptl_crystal_description fragment
_exptl_crystal_F_000 552
_exptl_crystal_size_max 0.50
_exptl_crystal_size_mid 0.35
_exptl_crystal_size_min 0.35
_refine_diff_density_max 0.408
_refine_diff_density_min -0.594
_refine_ls_extinction_method none
_refine_ls_goodness_of_fit_ref 0.919
_refine_ls_hydrogen_treatment refall
_refine_ls_matrix_type full
_refine_ls_number_parameters 219
_refine_ls_number_reflns 5524
_refine_ls_number_restraints 0
_refine_ls_restrained_S_all 0.919
_refine_ls_R_factor_all 0.0690
_refine_ls_R_factor_gt 0.0409
_refine_ls_shift/su_max 0.001
_refine_ls_shift/su_mean 0.000
_refine_ls_structure_factor_coef Fsqd
_refine_ls_weighting_details 'calc w = 1/[\s^2^(Fo^2^)+(0.0644P)^2^] where P = (Fo^2^+2Fc^2^)/3'
_refine_ls_weighting_scheme calc
_refine_ls_wR_factor_gt 0.1047
_refine_ls_wR_factor_ref 0.1174
_reflns_number_gt 3367
_reflns_number_total 5524
_reflns_threshold_expression I>2\s(I)
_cod_data_source_file sj6042.cif
_cod_data_source_block I
_cod_original_sg_symbol_H-M 'P 21/c'
_cod_database_code 2205150
_cod_database_fobs_code 2205150

loop_
_symmetry_equiv_pos_as_xyz
'x, y, z'
'-x, y+1/2, -z+1/2'
'-x, -y, -z'
'x, -y-1/2, z-1/2'

loop_
_atom_site_label
_atom_site_fract_x
_atom_site_fract_y
_atom_site_fract_z
_atom_site_U_iso_or_equiv
_atom_site_adp_type
_atom_site_calc_flag
_atom_site_occupancy
_atom_site_type_symbol
S1 0.25996(4) 0.383759(15) 0.00752(3) 0.02754(9) Uani d 1 S
O1 0.21136(12) 0.44225(5) -0.08727(10) 0.0340(2) Uani d 1 O
O2 0.35778(13) 0.33301(5) -0.05904(11) 0.0402(2) Uani d 1 O
O3 0.37859(10) 0.40493(4) 0.17657(9) 0.02781(18) Uani d 1 O
C1 0.07902(14) 0.34927(6) 0.07832(12) 0.0242(2) Uani d 1 C
C2 -0.06203(15) 0.38947(6) 0.09062(13) 0.0250(2) Uani d 1 C
C3 -0.20214(15) 0.36281(6) 0.15409(14) 0.0265(2) Uani d 1 C
C4 -0.20357(15) 0.29625(6) 0.20499(12) 0.0256(2) Uani d 1 C
C5 -0.05973(17) 0.25704(6) 0.19050(15) 0.0294(2) Uani d 1 C
C6 0.08153(16) 0.28281(6) 0.12752(14) 0.0290(2) Uani d 1 C
C7 -0.35724(18) 0.26793(7) 0.27191(17) 0.0337(3) Uani d 1 C
C8 0.33171(14) 0.46136(6) 0.26614(13) 0.0245(2) Uani d 1 C
C9 0.36483(17) 0.52367(6) 0.20666(15) 0.0321(3) Uani d 1 C
C10 0.3262(2) 0.57912(7) 0.29501(16) 0.0399(3) Uani d 1 C
C11 0.2568(2) 0.57124(7) 0.44199(16) 0.0406(3) Uani d 1 C
C12 0.22894(18) 0.50841(7) 0.50132(15) 0.0366(3) Uani d 1 C
C13 0.26575(15) 0.45098(6) 0.41504(13) 0.0276(2) Uani d 1 C
C14 0.2385(2) 0.38298(7) 0.48339(16) 0.0375(3) Uani d 1 C
H2 -0.0624(18) 0.4333(7) 0.0566(15) 0.025(3) Uiso d 1 H
H3 -0.295(2) 0.3932(8) 0.1729(18) 0.044(4) Uiso d 1 H
H5 -0.068(2) 0.2122(8) 0.2180(17) 0.039(4) Uiso d 1 H
H6 0.172(3) 0.2590(9) 0.116(2) 0.058(5) Uiso d 1 H
H7A -0.416(2) 0.3029(10) 0.321(2) 0.065(5) Uiso d 1 H
H7B -0.320(2) 0.2333(8) 0.352(2) 0.050(4) Uiso d 1 H
H7C -0.433(3) 0.2438(9) 0.195(3) 0.068(6) Uiso d 1 H
H9 0.415(2) 0.5251(8) 0.101(2) 0.050(5) Uiso d 1 H
H10 0.350(2) 0.6214(8) 0.2528(18) 0.043(4) Uiso d 1 H
H11 0.232(2) 0.6111(9) 0.5038(19) 0.056(5) Uiso d 1 H
H12 0.1833(18) 0.4999(7) 0.6092(19) 0.038(4) Uiso d 1 H
H14A 0.129(3) 0.3645(9) 0.437(2) 0.067(6) Uiso d 1 H
H14B 0.307(2) 0.3513(9) 0.447(2) 0.062(6) Uiso d 1 H
H14C 0.245(3) 0.3841(9) 0.585(3) 0.068(6) Uiso d 1 H

loop_
_atom_site_aniso_label
_atom_site_aniso_U_11
_atom_site_aniso_U_22
_atom_site_aniso_U_33
_atom_site_aniso_U_12
_atom_site_aniso_U_13
_atom_site_aniso_U_23
S1 0.02750(15) 0.03394(17) 0.02256(13) 0.00256(12) 0.00840(10) -0.00067(10)
O1 0.0370(5) 0.0411(5) 0.0250(4) 0.0000(4) 0.0077(3) 0.0078(3)
O2 0.0399(5) 0.0464(6) 0.0375(5) 0.0080(5) 0.0172(4) -0.0093(4)
O3 0.0233(4) 0.0313(4) 0.0290(4) 0.0033(3) 0.0045(3) 0.0000(3)
C1 0.0259(5) 0.0276(6) 0.0191(4) 0.0007(4) 0.0032(4) -0.0027(4)
C2 0.0265(5) 0.0234(5) 0.0251(5) 0.0017(4) 0.0027(4) 0.0024(4)
C3 0.0243(5) 0.0269(6) 0.0283(5) 0.0029(5) 0.0036(4) 0.0020(4)
C4 0.0276(5) 0.0272(5) 0.0213(4) -0.0019(5) 0.0009(4) -0.0003(4)
C5 0.0339(6) 0.0225(6) 0.0308(5) 0.0005(5) 0.0011(4) -0.0002(4)
C6 0.0284(6) 0.0267(6) 0.0317(5) 0.0069(5) 0.0037(4) -0.0035(4)
C7 0.0338(7) 0.0314(7) 0.0363(6) -0.0033(6) 0.0069(5) 0.0042(5)
C8 0.0204(5) 0.0277(6) 0.0250(5) 0.0013(4) 0.0013(4) 0.0012(4)
C9 0.0339(6) 0.0336(7) 0.0294(6) -0.0048(5) 0.0062(5) 0.0054(5)
C10 0.0518(9) 0.0289(7) 0.0370(6) -0.0036(6) -0.0008(6) 0.0044(5)
C11 0.0512(9) 0.0357(7) 0.0332(6) 0.0025(6) -0.0004(5) -0.0075(5)
C12 0.0422(8) 0.0437(8) 0.0241(5) -0.0037(6) 0.0046(5) -0.0058(5)
C13 0.0274(6) 0.0333(6) 0.0216(5) -0.0044(5) 0.0013(4) 0.0017(4)
C14 0.0509(9) 0.0373(7) 0.0244(6) -0.0105(7) 0.0058(5) 0.0029(5)

loop_
_atom_type_symbol
_atom_type_description
_atom_type_scat_dispersion_real
_atom_type_scat_dispersion_imag
_atom_type_scat_source
C C 0.0033 0.0016 'International Tables Vol C Tables 4.2.6.8 and 6.1.1.4'
H H 0.0000 0.0000 'International Tables Vol C Tables 4.2.6.8 and 6.1.1.4'
O O 0.0106 0.0060 'International Tables Vol C Tables 4.2.6.8 and 6.1.1.4'
S S 0.1246 0.1234 'International Tables Vol C Tables 4.2.6.8 and 6.1.1.4'

loop_
_geom_angle_atom_site_label_1
_geom_angle_atom_site_label_2
_geom_angle_atom_site_label_3
_geom_angle
_geom_angle_publ_flag
O2 S1 O1 120.20(5) y
O2 S1 O3 103.35(5) y
O1 S1 O3 108.89(5) y
O2 S1 C1 110.26(6) y
O1 S1 C1 109.40(6) y
O3 S1 C1 103.26(5) y
C8 O3 S1 119.06(7) y
C2 C1 C6 121.18(11) ?
C2 C1 S1 119.21(9) ?
C6 C1 S1 119.55(9) ?
C3 C2 C1 119.11(11) ?
C3 C2 H2 120.6(9) ?
C1 C2 H2 120.3(9) ?
C2 C3 C4 121.13(11) ?
C2 C3 H3 117.8(9) ?
C4 C3 H3 120.7(9) ?
C5 C4 C3 118.33(11) ?
C5 C4 C7 121.20(11) ?
C3 C4 C7 120.46(11) ?
C6 C5 C4 121.37(11) ?
C6 C5 H5 122.2(10) ?
C4 C5 H5 116.3(10) ?
C5 C6 C1 118.87(11) ?
C5 C6 H6 122.8(12) ?
C1 C6 H6 118.4(12) ?
C4 C7 H7A 109.4(11) ?
C4 C7 H7B 109.1(11) ?
H7A C7 H7B 111.4(15) ?
C4 C7 H7C 115.2(12) ?
H7A C7 H7C 111.0(16) ?
H7B C7 H7C 100.6(15) ?
C9 C8 C13 123.33(11) ?
C9 C8 O3 118.06(10) ?
C13 C8 O3 118.46(10) ?
C8 C9 C10 119.03(12) ?
C8 C9 H9 116.4(9) ?
C10 C9 H9 124.6(9) ?
C9 C10 C11 119.65(13) ?
C9 C10 H10 118.0(9) ?
C11 C10 H10 122.4(9) ?
C12 C11 C10 120.30(13) ?
C12 C11 H11 121.1(10) ?
C10 C11 H11 118.5(10) ?
C11 C12 C13 121.77(12) ?
C11 C12 H12 123.5(8) ?
C13 C12 H12 114.7(8) ?
C8 C13 C12 115.89(11) ?
C8 C13 C14 123.03(11) ?
C12 C13 C14 121.07(11) ?
C13 C14 H14A 111.8(12) ?
C13 C14 H14B 113.5(11) ?
H14A C14 H14B 97.9(15) ?
C13 C14 H14C 110.7(13) ?
H14A C14 H14C 109.6(18) ?
H14B C14 H14C 112.7(17) ?

loop_
_geom_bond_atom_site_label_1
_geom_bond_atom_site_label_2
_geom_bond_distance
_geom_bond_publ_flag
S1 O2 1.4261(9) y
S1 O1 1.4268(9) y
S1 O3 1.6070(8) y
S1 C1 1.7482(12) y
O3 C8 1.4210(13) y
C1 C2 1.3865(16) ?
C1 C6 1.3919(17) ?
C2 C3 1.3855(16) ?
C2 H2 0.922(14) ?
C3 C4 1.3991(16) ?
C3 H3 0.982(16) ?
C4 C5 1.3962(17) ?
C4 C7 1.5021(16) ?
C5 C6 1.3845(17) ?
C5 H5 0.933(16) ?
C6 H6 0.874(19) ?
C7 H7A 0.96(2) ?
C7 H7B 0.969(17) ?
C7 H7C 0.94(2) ?
C8 C9 1.3781(16) ?
C8 C13 1.3926(15) ?
C9 C10 1.3797(19) ?
C9 H9 0.988(17) ?
C10 C11 1.385(2) ?
C10 H10 0.943(16) ?
C11 C12 1.378(2) ?
C11 H11 0.978(17) ?
C12 C13 1.3990(18) ?
C12 H12 1.004(14) ?
C13 C14 1.4994(18) ?
C14 H14A 0.96(2) ?
C14 H14B 0.905(18) ?
C14 H14C 0.82(2) ?

loop_
_geom_hbond_atom_site_label_D
_geom_hbond_atom_site_label_H
_geom_hbond_atom_site_label_A
_geom_hbond_site_symmetry_A
_geom_hbond_distance_DH
_geom_hbond_distance_HA
_geom_hbond_distance_DA
_geom_hbond_angle_DHA
_geom_hbond_publ_flag
C2 H2 O1 . 0.922(14) 2.591(13) 2.9441(14) 103.4(10) y
C6 H6 O2 . 0.874(19) 2.631(18) 2.9859(16) 105.5(13) y
C9 H9 O1 . 0.988(17) 2.647(16) 3.0043(16) 101.5(11) y
C14 H14A Cg1 . 0.96(2) 2.780 3.597 143 y
C14 H14B O3 . 0.905(18) 2.575(18) 2.8873(16) 101.0(13) y
C2 H2 O1 3_565 0.922(14) 2.785(15) 3.5757(15) 144.5(10) y
C3 H3 O3 1_455 0.982(16) 2.579(16) 3.4333(14) 145.5(12) y
C7 H7A O3 1_455 0.96(2) 2.77(2) 3.4705(17) 130.6(14) y
C12 H12 O1 1_556 1.004(14) 2.701(15) 3.6097(15) 150.6(11) y
C14 H14C O1 1_556 0.82(2) 2.94(2) 3.7115(16) 156.5(16) y
C7 H7B Cg1 4_555 0.97(2) 3.100 3.977 151 y

loop_
_geom_torsion_atom_site_label_1
_geom_torsion_atom_site_label_2
_geom_torsion_atom_site_label_3
_geom_torsion_atom_site_label_4
_geom_torsion
_geom_torsion_publ_flag
O2 S1 O3 C8 171.63(8) y
O1 S1 O3 C8 42.75(9) y
C1 S1 O3 C8 -73.44(8) y
O2 S1 C1 C2 -156.72(9) ?
O1 S1 C1 C2 -22.41(10) ?
O3 S1 C1 C2 93.41(9) ?
O2 S1 C1 C6 25.82(11) ?
O1 S1 C1 C6 160.13(9) ?
O3 S1 C1 C6 -84.04(9) ?
C6 C1 C2 C3 0.40(16) ?
S1 C1 C2 C3 -177.01(8) ?
C1 C2 C3 C4 -0.26(16) ?
C2 C3 C4 C5 0.06(16) ?
C2 C3 C4 C7 -179.38(11) ?
C3 C4 C5 C6 0.00(17) ?
C7 C4 C5 C6 179.43(11) ?
C4 C5 C6 C1 0.14(17) ?
C2 C1 C6 C5 -0.34(17) ?
S1 C1 C6 C5 177.06(9) ?
S1 O3 C8 C9 -77.18(12) ?
S1 O3 C8 C13 107.14(10) ?
C13 C8 C9 C10 -2.19(19) ?
O3 C8 C9 C10 -177.64(11) ?
C8 C9 C10 C11 0.7(2) ?
C9 C10 C11 C12 1.0(2) ?
C10 C11 C12 C13 -1.3(2) ?
C9 C8 C13 C12 1.87(18) ?
O3 C8 C13 C12 177.30(10) ?
C9 C8 C13 C14 -176.74(12) ?
O3 C8 C13 C14 -1.31(17) ?
C11 C12 C13 C8 -0.08(19) ?
C11 C12 C13 C14 178.56(13) ?

loop_
_cod_related_entry_id
_cod_related_entry_database
_cod_related_entry_code
1 ChemSpider 193192
